data_2222846
loop_
_publ_author_name
'Boer\'e, Ren\'e T.'
'Hassan, Mohammad R.'

_publ_section_title
;
 4-Hydrazinopyridinium chloride
;
_journal_coeditor_code PV2178
_journal_issue 8
_journal_name_full 'Acta Crystallographica Section E'
_journal_page_first o1833
_journal_paper_doi 10.1107/S1600536809026348
_journal_volume 65
_journal_year 2009
_chemical_formula_iupac 'C5 H8 N3 +, Cl -'
_chemical_formula_moiety 'C5 H8 N3 +, Cl -'
_chemical_formula_sum 'C5 H8 Cl N3'
_chemical_formula_weight 145.59
_chemical_name_common
;
'4-hydrazinyl-pyridine HCl
;
_chemical_name_systematic
;
4-Hydrazinopyridinium chloride
;
_space_group_IT_number 11
_symmetry_cell_setting monoclinic
_symmetry_space_group_name_Hall '-P 2yb'
_symmetry_space_group_name_H-M 'P 1 21/m 1'
_atom_sites_solution_hydrogens difmap
_atom_sites_solution_primary dual
_atom_sites_solution_secondary notdet
_audit_creation_method SHELXL-97
_cell_angle_alpha 90.00
_cell_angle_beta 95.3160(10)
_cell_angle_gamma 90.00
_cell_formula_units_Z 2
_cell_length_a 6.9526(11)
_cell_length_b 6.4340(10)
_cell_length_c 7.7432(12)
_cell_measurement_pressure 101
_cell_measurement_reflns_used 4500
_cell_measurement_temperature 173(2)
_cell_measurement_theta_max 27.48
_cell_measurement_theta_min 2.64
_cell_volume 344.89(9)
_computing_cell_refinement 'SAINT-Plus (Bruker, 2006)'
_computing_data_collection 'APEX2 (Bruker, 2006)'
_computing_data_reduction 'SAINT-Plus (Bruker, 2006)'
_computing_molecular_graphics 'Mercury (Macrae <i>et al.</i>, 2006)'
_computing_publication_material 'publCIF (Westrip, 2009)'
_computing_structure_refinement 'SHELXTL (Sheldrick, 2008)'
_computing_structure_solution 'SHELXD (Sheldrick, 2008)'
_diffrn_ambient_temperature 173(2)
_diffrn_measured_fraction_theta_full 1.000
_diffrn_measured_fraction_theta_max 0.999
_diffrn_measurement_device_type
;
Bruker APEXII CCD area-detector
;
_diffrn_measurement_method '\f and \w'
_diffrn_radiation_monochromator graphite
_diffrn_radiation_source 'fine-focus sealed tube'
_diffrn_radiation_type MoK\a
_diffrn_radiation_wavelength 0.71073
_diffrn_reflns_av_R_equivalents 0.0162
_diffrn_reflns_av_sigmaI/netI 0.0100
_diffrn_reflns_limit_h_max 9
_diffrn_reflns_limit_h_min -9
_diffrn_reflns_limit_k_max 8
_diffrn_reflns_limit_k_min -8
_diffrn_reflns_limit_l_max 10
_diffrn_reflns_limit_l_min -10
_diffrn_reflns_number 4968
_diffrn_reflns_theta_full 25.25
_diffrn_reflns_theta_max 27.48
_diffrn_reflns_theta_min 2.64
_exptl_absorpt_coefficient_mu 0.464
_exptl_absorpt_correction_T_max 0.9196
_exptl_absorpt_correction_T_min 0.8843
_exptl_absorpt_correction_type multi-scan
_exptl_absorpt_process_details '(SADABS; Bruker, 2006)'
_exptl_crystal_colour colourless
_exptl_crystal_density_diffrn 1.402
_exptl_crystal_density_method 'not measured'
_exptl_crystal_description Block
_exptl_crystal_F_000 152
_exptl_crystal_size_max 0.272
_exptl_crystal_size_mid 0.191
_exptl_crystal_size_min 0.184
_refine_diff_density_max 0.316
_refine_diff_density_min -0.199
_refine_ls_extinction_coef 0.038(6)
_refine_ls_extinction_expression Fc^*^=kFc[1+0.001xFc^2^\l^3^/sin(2\q)]^-1/4^
_refine_ls_extinction_method 'SHELXTL (Sheldrick, 2008)'
_refine_ls_goodness_of_fit_ref 1.133
_refine_ls_hydrogen_treatment mixed
_refine_ls_matrix_type full
_refine_ls_number_parameters 63
_refine_ls_number_reflns 855
_refine_ls_number_restraints 0
_refine_ls_restrained_S_all 1.133
_refine_ls_R_factor_all 0.0223
_refine_ls_R_factor_gt 0.0219
_refine_ls_shift/su_max 0.000
_refine_ls_shift/su_mean 0.000
_refine_ls_structure_factor_coef Fsqd
_refine_ls_weighting_details 'calc w=1/[\s^2^(Fo^2^)+(0.0256P)^2^+0.1361P] where P=(Fo^2^+2Fc^2^)/3'
_refine_ls_weighting_scheme calc
_refine_ls_wR_factor_gt 0.0600
_refine_ls_wR_factor_ref 0.0603
_reflns_number_gt 840
_reflns_number_total 855
_reflns_threshold_expression I>2\s(I)
_cod_data_source_file pv2178.cif
_cod_data_source_block I
_cod_depositor_comments
;
The following automatic conversions were performed:
'_symmetry_cell_setting' value 'Monoclinic' changed to 'monoclinic'
according to '/home/saulius/struct/CIF-dictionaries/cif_core.dic'
dictionary named 'cif_core.dic' version 2.4.1 from 2010-06-29.

Automatic conversion script
Id: cif_fix_enum 1527 2010-12-29 10:47:43Z saulius 

The following automatic conversions were performed:

'_symmetry_cell_setting' value 'Monoclinic' changed to 'monoclinic'
according to /home/saulius/struct/CIF-dictionaries/cif_core.dic
dictionary named 'cif_core.dic' version 2.4.1 from 2010-06-29.

Automatic conversion script
Id: cif_fix_values 1715 2011-07-08 13:25:40Z adriana 
;
_cod_original_sg_symbol_H-M 'P 21/m'
_cod_database_code 2222846
_cod_database_fobs_code 2222846

loop_
_symmetry_equiv_pos_as_xyz
'x, y, z'
'-x, y+1/2, -z'
'-x, -y, -z'
'x, -y-1/2, z'

loop_
_atom_site_type_symbol
_atom_site_label
_atom_site_fract_x
_atom_site_fract_y
_atom_site_fract_z
_atom_site_U_iso_or_equiv
_atom_site_adp_type
_atom_site_calc_flag
_atom_site_refinement_flags
_atom_site_occupancy
_atom_site_disorder_assembly
_atom_site_disorder_group
Cl Cl1 0.83751(5) 0.2500 0.59397(4) 0.02334(14) Uani d S 1 . .
N N1 0.3602(2) 0.2500 -0.14229(17) 0.0266(3) Uani d S 1 . .
N N7 0.42703(18) 0.2500 0.38856(16) 0.0210(3) Uani d S 1 . .
N N8 0.27431(18) 0.2500 0.49629(16) 0.0212(3) Uani d S 1 . .
C C2 0.2020(3) 0.2500 -0.0545(2) 0.0274(3) Uani d S 1 . .
H H2 0.0779 0.2500 -0.1172 0.033 Uiso calc SR 1 . .
C C3 0.2159(2) 0.2500 0.12280(19) 0.0238(3) Uani d S 1 . .
H H3 0.1027 0.2500 0.1827 0.029 Uiso calc SR 1 . .
C C4 0.4010(2) 0.2500 0.21599(18) 0.0183(3) Uani d S 1 . .
C C5 0.5645(2) 0.2500 0.11846(19) 0.0213(3) Uani d S 1 . .
H H5 0.6912 0.2500 0.1762 0.026 Uiso calc SR 1 . .
C C6 0.5387(3) 0.2500 -0.0580(2) 0.0253(3) Uani d S 1 . .
H H6 0.6483 0.2500 -0.1227 0.030 Uiso calc SR 1 . .
H H1 0.345(3) 0.2500 -0.257(3) 0.030 Uiso d S 1 . .
H H7 0.545(3) 0.2500 0.443(3) 0.030 Uiso d S 1 . .
H H8 0.209(2) 0.139(2) 0.4769(18) 0.030 Uiso d . 1 . .

loop_
_atom_site_aniso_label
_atom_site_aniso_U_11
_atom_site_aniso_U_22
_atom_site_aniso_U_33
_atom_site_aniso_U_12
_atom_site_aniso_U_13
_atom_site_aniso_U_23
Cl1 0.01569(19) 0.0324(2) 0.0216(2) 0.000 -0.00012(12) 0.000
N1 0.0429(8) 0.0248(7) 0.0120(6) 0.000 0.0026(5) 0.000
N7 0.0150(6) 0.0346(7) 0.0133(5) 0.000 0.0005(4) 0.000
N8 0.0191(6) 0.0297(7) 0.0151(6) 0.000 0.0041(5) 0.000
C2 0.0305(8) 0.0311(8) 0.0191(7) 0.000 -0.0058(6) 0.000
C3 0.0201(7) 0.0335(8) 0.0174(7) 0.000 -0.0003(5) 0.000
C4 0.0197(7) 0.0202(7) 0.0150(6) 0.000 0.0012(5) 0.000
C5 0.0206(7) 0.0228(7) 0.0209(7) 0.000 0.0044(5) 0.000
C6 0.0345(8) 0.0216(7) 0.0215(7) 0.000 0.0114(6) 0.000

loop_
_atom_type_symbol
_atom_type_description
_atom_type_scat_dispersion_real
_atom_type_scat_dispersion_imag
_atom_type_scat_source
C C 0.0033 0.0016 'International Tables Vol C Tables 4.2.6.8 and 6.1.1.4'
H H 0.0000 0.0000 'International Tables Vol C Tables 4.2.6.8 and 6.1.1.4'
N N 0.0061 0.0033 'International Tables Vol C Tables 4.2.6.8 and 6.1.1.4'
Cl Cl 0.1484 0.1585 'International Tables Vol C Tables 4.2.6.8 and 6.1.1.4'

loop_
_exptl_crystal_face_index_h
_exptl_crystal_face_index_k
_exptl_crystal_face_index_l
_exptl_crystal_face_perp_dist
-1.00 0.00 1.00 0.0930
0.00 1.00 -1.00 0.1200
0.00 1.00 0.00 0.1360
0.00 -1.00 0.00 0.1240
-1.00 0.00 -1.00 0.0930
-1.00 0.00 0.00 0.0930
1.00 0.00 0.00 0.0850
0.00 -1.00 1.00 0.1340
0.00 0.00 -1.00 0.0490
0.00 0.00 1.00 0.0910

loop_
_geom_angle_atom_site_label_1
_geom_angle_atom_site_label_2
_geom_angle_atom_site_label_3
_geom_angle_site_symmetry_1
_geom_angle_site_symmetry_3
_geom_angle
_geom_angle_publ_flag
C2 N1 C6 . . 120.97(13) ?
C2 N1 H1 . . 118.7(13) ?
C6 N1 H1 . . 120.3(13) ?
C4 N7 N8 . . 123.64(12) ?
C4 N7 H7 . . 120.4(13) ?
N8 N7 H7 . . 115.9(13) ?
N7 N8 H8 . . 108.3(10) ?
N1 C2 C3 . . 121.48(15) ?
N1 C2 H2 . . 119.3 ?
C3 C2 H2 . . 119.3 ?
C2 C3 C4 . . 119.21(15) ?
C2 C3 H3 . . 120.4 ?
C4 C3 H3 . . 120.4 ?
N7 C4 C3 . . 122.96(14) ?
N7 C4 C5 . . 119.47(13) ?
C3 C4 C5 . . 117.58(13) ?
C6 C5 C4 . . 119.71(15) ?
C6 C5 H5 . . 120.1 ?
C4 C5 H5 . . 120.1 ?
N1 C6 C5 . . 121.05(15) ?
N1 C6 H6 . . 119.5 ?
C5 C6 H6 . . 119.5 ?

loop_
_geom_bond_atom_site_label_1
_geom_bond_atom_site_label_2
_geom_bond_site_symmetry_2
_geom_bond_distance
_geom_bond_publ_flag
N1 C2 . 1.345(2) ?
N1 C6 . 1.348(2) ?
N1 H1 . 0.89(2) ?
N7 C4 . 1.3317(18) ?
N7 N8 . 1.4097(17) ?
N7 H7 . 0.89(2) ?
N8 H8 . 0.849(14) ?
C2 C3 . 1.368(2) ?
C2 H2 . 0.9500 ?
C3 C4 . 1.416(2) ?
C3 H3 . 0.9500 ?
C4 C5 . 1.422(2) ?
C5 C6 . 1.361(2) ?
C5 H5 . 0.9500 ?
C6 H6 . 0.9500 ?

loop_
_geom_hbond_atom_site_label_D
_geom_hbond_atom_site_label_H
_geom_hbond_atom_site_label_A
_geom_hbond_site_symmetry_A
_geom_hbond_distance_DH
_geom_hbond_distance_HA
_geom_hbond_distance_DA
_geom_hbond_angle_DHA
N7 H7 Cl1 . 0.89(2) 2.25(2) 3.1358(14) 176.7(19)
N8 H8 Cl1 1_455 0.849(14) 2.905(14) 3.1970(14) 102.4(11)
N1 H1 N8 1_554 0.89(2) 1.92(2) 2.8069(19) 172.0(19)

loop_
_geom_torsion_atom_site_label_1
_geom_torsion_atom_site_label_2
_geom_torsion_atom_site_label_3
_geom_torsion_atom_site_label_4
_geom_torsion_site_symmetry_1
_geom_torsion_site_symmetry_2
_geom_torsion_site_symmetry_3
_geom_torsion_site_symmetry_4
_geom_torsion
_geom_torsion_publ_flag
C6 N1 C2 C3 . . . . 0.0 ?
N1 C2 C3 C4 . . . . 0.0 ?
N8 N7 C4 C3 . . . . 0.0 ?
N8 N7 C4 C5 . . . . 180.0 ?
C2 C3 C4 N7 . . . . 180.0 ?
C2 C3 C4 C5 . . . . 0.0 ?
N7 C4 C5 C6 . . . . 180.0 ?
C3 C4 C5 C6 . . . . 0.0 ?
C2 N1 C6 C5 . . . . 0.0 ?
C4 C5 C6 N1 . . . . 0.0 ?
